data_7023983
loop_
_publ_author_name
'Kreye, Markus'
'Runyon, Jason W.'
'Freytag, Matthias'
'Jones, Peter G.'
'Walter, Marc D.'

_publ_section_title
;
 Phosphine-substituted sterically encumbered pyrrolyl ligands - synthesis
 and reactivity studies.
;
_journal_issue 48
_journal_name_full 'Dalton transactions (Cambridge, England : 2003)'
_journal_page_first 16846
_journal_page_last 16856
_journal_paper_doi 10.1039/c3dt52205a
_journal_volume 42
_journal_year 2013
_chemical_formula_sum 'C27 H29 Mn N O3 P'
_chemical_formula_weight 501.42
_chemical_name_systematic
; 
 ? 
;
_space_group_IT_number 14
_symmetry_cell_setting monoclinic
_symmetry_space_group_name_Hall '-P 2ybc'
_symmetry_space_group_name_H-M 'P 1 21/c 1'
_atom_sites_solution_hydrogens geom
_atom_sites_solution_primary direct
_atom_sites_solution_secondary difmap
_audit_creation_method SHELXL-97
_cell_angle_alpha 90.00
_cell_angle_beta 103.593(4)
_cell_angle_gamma 90.00
_cell_formula_units_Z 4
_cell_length_a 12.2638(5)
_cell_length_b 11.1697(4)
_cell_length_c 19.4812(7)
_cell_measurement_reflns_used 14515
_cell_measurement_temperature 100(2)
_cell_measurement_theta_max 29.2330
_cell_measurement_theta_min 2.8190
_cell_volume 2593.84(17)
_computing_cell_refinement
; 
CrysAlisPro, Agilent Technologies, 
Version 1.171.36.28 (release 01-02-2013 CrysAlis171 .NET) 
(compiled Feb  1 2013,16:14:44) 
;
_computing_data_collection
; 
CrysAlisPro, Agilent Technologies, 
Version 1.171.36.28 (release 01-02-2013 CrysAlis171 .NET) 
(compiled Feb  1 2013,16:14:44) 
;
_computing_data_reduction
; 
CrysAlisPro, Agilent Technologies, 
Version 1.171.36.28 (release 01-02-2013 CrysAlis171 .NET) 
(compiled Feb  1 2013,16:14:44) 
;
_computing_molecular_graphics 'Bruker XP'
_computing_publication_material SHELXL-97
_computing_structure_refinement 'SHELXL-97 (Sheldrick, 1997)'
_computing_structure_solution 'SHELXS-97 (Sheldrick, 1990)'
_diffrn_ambient_temperature 100(2)
_diffrn_detector_area_resol_mean 16.1419
_diffrn_measured_fraction_theta_full 0.995
_diffrn_measured_fraction_theta_max 0.956
_diffrn_measurement_device_type 'Oxford Diffraction Xcalibur, Eos'
_diffrn_measurement_method '\w scans'
_diffrn_radiation_monochromator graphite
_diffrn_radiation_source 'Enhance (Mo) X-ray Source'
_diffrn_radiation_type 'Mo K\a'
_diffrn_radiation_wavelength 0.71073
_diffrn_reflns_av_R_equivalents 0.0607
_diffrn_reflns_av_sigmaI/netI 0.0361
_diffrn_reflns_limit_h_max 17
_diffrn_reflns_limit_h_min -17
_diffrn_reflns_limit_k_max 15
_diffrn_reflns_limit_k_min -16
_diffrn_reflns_limit_l_max 27
_diffrn_reflns_limit_l_min -28
_diffrn_reflns_number 94219
_diffrn_reflns_theta_full 30.00
_diffrn_reflns_theta_max 30.97
_diffrn_reflns_theta_min 2.41
_exptl_absorpt_coefficient_mu 0.598
_exptl_absorpt_correction_T_max 1.00000
_exptl_absorpt_correction_T_min 0.98114
_exptl_absorpt_correction_type multi-scan
_exptl_absorpt_process_details
; 
CrysAlisPro, Agilent Technologies, 
Version 1.171.36.28 (release 01-02-2013 CrysAlis171 .NET) 
(compiled Feb  1 2013,16:14:44) 
;
_exptl_crystal_colour 'light yellow'
_exptl_crystal_density_diffrn 1.284
_exptl_crystal_density_method 'not measured'
_exptl_crystal_description block
_exptl_crystal_F_000 1048
_exptl_crystal_size_max 0.25
_exptl_crystal_size_mid 0.2
_exptl_crystal_size_min 0.1
_refine_diff_density_max 0.634
_refine_diff_density_min -0.419
_refine_diff_density_rms 0.065
_refine_ls_extinction_method none
_refine_ls_goodness_of_fit_ref 1.033
_refine_ls_hydrogen_treatment constr
_refine_ls_matrix_type full
_refine_ls_number_parameters 305
_refine_ls_number_reflns 7875
_refine_ls_number_restraints 24
_refine_ls_restrained_S_all 1.045
_refine_ls_R_factor_all 0.0590
_refine_ls_R_factor_gt 0.0389
_refine_ls_shift/su_max 0.001
_refine_ls_shift/su_mean 0.000
_refine_ls_structure_factor_coef Fsqd
_refine_ls_weighting_details 'calc w=1/[\s^2^(Fo^2^)+(0.0338P)^2^+1.5218P] where P=(Fo^2^+2Fc^2^)/3'
_refine_ls_weighting_scheme calc
_refine_ls_wR_factor_gt 0.0817
_refine_ls_wR_factor_ref 0.0900
_reflns_number_gt 6186
_reflns_number_total 7875
_reflns_threshold_expression >2sigma(I)
_cod_data_source_file c3dt52205a.txt
_cod_data_source_block mk85
_cod_original_cell_volume 2593.85(17)
_cod_original_sg_symbol_H-M 'P 21/c'
_cod_database_code 7023983

loop_
_symmetry_equiv_pos_as_xyz
'x, y, z'
'-x, y+1/2, -z+1/2'
'-x, -y, -z'
'x, -y-1/2, z-1/2'

loop_
_atom_site_label
_atom_site_type_symbol
_atom_site_fract_x
_atom_site_fract_y
_atom_site_fract_z
_atom_site_U_iso_or_equiv
_atom_site_adp_type
_atom_site_occupancy
_atom_site_symmetry_multiplicity
_atom_site_calc_flag
_atom_site_refinement_flags
_atom_site_disorder_assembly
_atom_site_disorder_group
Mn Mn 0.276373(19) 0.90755(2) 0.332670(12) 0.01585(6) Uani 1 1 d . . .
P P 0.20107(3) 0.68199(3) 0.440082(19) 0.01588(8) Uani 1 1 d . . .
N N 0.38033(10) 0.77950(11) 0.29642(7) 0.0177(2) Uani 1 1 d . . .
O1 O 0.05936(10) 1.03106(11) 0.28650(6) 0.0291(3) Uani 1 1 d . . .
O2 O 0.30391(13) 1.00699(12) 0.47564(7) 0.0378(3) Uani 1 1 d . . .
O3 O 0.39761(12) 1.10978(12) 0.28764(8) 0.0399(3) Uani 1 1 d . . .
C1 C 0.37428(12) 0.74939(13) 0.36397(8) 0.0165(3) Uani 1 1 d . A .
C2 C 0.25847(12) 0.72660(13) 0.36544(7) 0.0156(3) Uani 1 1 d . . .
C3 C 0.19655(12) 0.74220(13) 0.29454(7) 0.0159(3) Uani 1 1 d . . .
H3 H 0.1178 0.7329 0.2777 0.019 Uiso 1 1 calc R . .
C4 C 0.27342(12) 0.77415(13) 0.25337(8) 0.0164(3) Uani 1 1 d . . .
C5 C 0.48361(13) 0.72643(15) 0.41843(8) 0.0222(3) Uani 1 1 d D . .
C6 C 0.4962(4) 0.5876(4) 0.4257(3) 0.0343(11) Uiso 0.499(9) 1 d PDU A 1
H6A H 0.5693 0.5680 0.4567 0.052 Uiso 0.499(9) 1 calc PR A 1
H6B H 0.4908 0.5521 0.3790 0.052 Uiso 0.499(9) 1 calc PR A 1
H6C H 0.4363 0.5554 0.4460 0.052 Uiso 0.499(9) 1 calc PR A 1
C7 C 0.4830(3) 0.7759(5) 0.49431(19) 0.0228(9) Uiso 0.499(9) 1 d PDU A 1
H7A H 0.4177 0.7441 0.5091 0.034 Uiso 0.499(9) 1 calc PR A 1
H7B H 0.4792 0.8635 0.4929 0.034 Uiso 0.499(9) 1 calc PR A 1
H7C H 0.5518 0.7507 0.5280 0.034 Uiso 0.499(9) 1 calc PR A 1
C8 C 0.5825(3) 0.7777(4) 0.39713(19) 0.0208(9) Uiso 0.499(9) 1 d PDU A 1
H8A H 0.5741 0.8648 0.3925 0.031 Uiso 0.499(9) 1 calc PR A 1
H8B H 0.5879 0.7433 0.3518 0.031 Uiso 0.499(9) 1 calc PR A 1
H8C H 0.6508 0.7589 0.4331 0.031 Uiso 0.499(9) 1 calc PR A 1
C6' C 0.5191(4) 0.5997(3) 0.4016(3) 0.0312(11) Uiso 0.501(9) 1 d PDU A 2
H6'1 H 0.5919 0.5803 0.4329 0.047 Uiso 0.501(9) 1 calc PR A 2
H6'2 H 0.5252 0.5965 0.3524 0.047 Uiso 0.501(9) 1 calc PR A 2
H6'3 H 0.4629 0.5418 0.4088 0.047 Uiso 0.501(9) 1 calc PR A 2
C7' C 0.4781(3) 0.7357(5) 0.49265(18) 0.0215(9) Uiso 0.501(9) 1 d PDU A 2
H7'1 H 0.5523 0.7192 0.5232 0.032 Uiso 0.501(9) 1 calc PR A 2
H7'2 H 0.4239 0.6775 0.5023 0.032 Uiso 0.501(9) 1 calc PR A 2
H7'3 H 0.4545 0.8167 0.5020 0.032 Uiso 0.501(9) 1 calc PR A 2
C8' C 0.5737(4) 0.8178(5) 0.4018(2) 0.0306(10) Uiso 0.501(9) 1 d PDU A 2
H8'1 H 0.5494 0.9000 0.4076 0.046 Uiso 0.501(9) 1 calc PR A 2
H8'2 H 0.5805 0.8062 0.3531 0.046 Uiso 0.501(9) 1 calc PR A 2
H8'3 H 0.6465 0.8035 0.4344 0.046 Uiso 0.501(9) 1 calc PR A 2
C9 C 0.25487(13) 0.78052(14) 0.17395(8) 0.0192(3) Uani 1 1 d . . .
C10 C 0.29602(15) 0.66044(16) 0.15076(9) 0.0283(4) Uani 1 1 d . . .
H10A H 0.3763 0.6512 0.1721 0.042 Uiso 1 1 calc R . .
H10B H 0.2834 0.6589 0.0992 0.042 Uiso 1 1 calc R . .
H10C H 0.2545 0.5947 0.1662 0.042 Uiso 1 1 calc R . .
C11 C 0.13052(14) 0.79540(18) 0.13939(9) 0.0289(4) Uani 1 1 d . . .
H11A H 0.0885 0.7281 0.1526 0.043 Uiso 1 1 calc R . .
H11B H 0.1198 0.7972 0.0879 0.043 Uiso 1 1 calc R . .
H11C H 0.1033 0.8705 0.1554 0.043 Uiso 1 1 calc R . .
C12 C 0.32276(16) 0.88240(17) 0.15194(9) 0.0305(4) Uani 1 1 d . . .
H12A H 0.2918 0.9594 0.1622 0.046 Uiso 1 1 calc R . .
H12B H 0.3188 0.8767 0.1012 0.046 Uiso 1 1 calc R . .
H12C H 0.4012 0.8763 0.1783 0.046 Uiso 1 1 calc R . .
C13 C 0.18447(12) 0.52051(13) 0.42442(8) 0.0172(3) Uani 1 1 d . . .
C14 C 0.15242(13) 0.45320(15) 0.47658(8) 0.0207(3) Uani 1 1 d . . .
H14 H 0.1387 0.4924 0.5170 0.025 Uiso 1 1 calc R . .
C15 C 0.14020(14) 0.33007(15) 0.47048(9) 0.0241(3) Uani 1 1 d . . .
H15 H 0.1176 0.2855 0.5063 0.029 Uiso 1 1 calc R . .
C16 C 0.16083(14) 0.27242(15) 0.41231(9) 0.0262(3) Uani 1 1 d . . .
H16 H 0.1525 0.1880 0.4080 0.031 Uiso 1 1 calc R . .
C17 C 0.19349(18) 0.33714(16) 0.36034(10) 0.0348(4) Uani 1 1 d . . .
H17 H 0.2082 0.2971 0.3204 0.042 Uiso 1 1 calc R . .
C18 C 0.20501(17) 0.46093(16) 0.36614(9) 0.0299(4) Uani 1 1 d . . .
H18 H 0.2271 0.5050 0.3300 0.036 Uiso 1 1 calc R . .
C19 C 0.05700(12) 0.73736(13) 0.40887(8) 0.0170(3) Uani 1 1 d . . .
C20 C -0.02978(13) 0.67296(14) 0.36522(8) 0.0198(3) Uani 1 1 d . . .
H20 H -0.0167 0.5937 0.3514 0.024 Uiso 1 1 calc R . .
C21 C -0.13525(14) 0.72423(16) 0.34197(9) 0.0245(3) Uani 1 1 d . . .
H21 H -0.1939 0.6797 0.3124 0.029 Uiso 1 1 calc R . .
C22 C -0.15539(14) 0.83973(16) 0.36161(9) 0.0263(4) Uani 1 1 d . . .
H22 H -0.2271 0.8751 0.3446 0.032 Uiso 1 1 calc R . .
C23 C -0.07049(14) 0.90370(15) 0.40631(9) 0.0250(3) Uani 1 1 d . . .
H23 H -0.0843 0.9825 0.4205 0.030 Uiso 1 1 calc R . .
C24 C 0.03439(13) 0.85251(14) 0.43013(8) 0.0211(3) Uani 1 1 d . . .
H24 H 0.0918 0.8962 0.4613 0.025 Uiso 1 1 calc R . .
C25 C 0.14466(13) 0.98366(14) 0.30444(8) 0.0202(3) Uani 1 1 d . . .
C26 C 0.29577(14) 0.96905(14) 0.41981(9) 0.0246(3) Uani 1 1 d . . .
C27 C 0.35032(14) 1.03124(15) 0.30492(9) 0.0260(3) Uani 1 1 d . . .

loop_
_atom_site_aniso_label
_atom_site_aniso_U_11
_atom_site_aniso_U_22
_atom_site_aniso_U_33
_atom_site_aniso_U_23
_atom_site_aniso_U_13
_atom_site_aniso_U_12
Mn 0.01540(11) 0.01417(11) 0.01723(11) 0.00035(8) 0.00235(8) -0.00075(8)
P 0.01820(18) 0.01671(18) 0.01304(16) -0.00020(14) 0.00429(14) 0.00049(14)
N 0.0164(6) 0.0191(6) 0.0180(6) -0.0003(5) 0.0046(5) 0.0006(5)
O1 0.0263(6) 0.0324(7) 0.0285(6) 0.0072(5) 0.0063(5) 0.0096(5)
O2 0.0557(9) 0.0279(7) 0.0246(6) -0.0082(5) -0.0012(6) 0.0040(6)
O3 0.0370(8) 0.0291(7) 0.0547(9) 0.0068(6) 0.0130(7) -0.0115(6)
C1 0.0154(7) 0.0158(7) 0.0178(7) -0.0009(5) 0.0029(5) 0.0006(5)
C2 0.0179(7) 0.0135(6) 0.0154(6) 0.0004(5) 0.0038(5) 0.0005(5)
C3 0.0157(7) 0.0157(7) 0.0162(7) -0.0010(5) 0.0035(5) -0.0019(5)
C4 0.0162(7) 0.0154(7) 0.0176(7) 0.0003(5) 0.0043(5) -0.0012(5)
C5 0.0150(7) 0.0271(8) 0.0226(8) -0.0001(6) 0.0005(6) 0.0038(6)
C9 0.0196(7) 0.0231(7) 0.0152(7) 0.0015(6) 0.0045(6) -0.0021(6)
C10 0.0331(9) 0.0294(9) 0.0225(8) -0.0047(7) 0.0068(7) 0.0008(7)
C11 0.0244(8) 0.0444(11) 0.0167(7) 0.0040(7) 0.0021(6) 0.0028(7)
C12 0.0392(10) 0.0335(10) 0.0205(8) 0.0017(7) 0.0106(7) -0.0127(8)
C13 0.0187(7) 0.0159(7) 0.0173(7) 0.0004(5) 0.0045(5) 0.0020(5)
C14 0.0219(7) 0.0224(7) 0.0177(7) 0.0009(6) 0.0047(6) -0.0005(6)
C15 0.0240(8) 0.0226(8) 0.0249(8) 0.0072(6) 0.0041(6) -0.0024(6)
C16 0.0269(8) 0.0160(7) 0.0348(9) 0.0021(7) 0.0052(7) 0.0033(6)
C17 0.0552(12) 0.0203(8) 0.0348(10) -0.0052(7) 0.0224(9) 0.0041(8)
C18 0.0487(11) 0.0207(8) 0.0261(8) 0.0013(7) 0.0206(8) 0.0023(8)
C19 0.0185(7) 0.0184(7) 0.0159(7) 0.0014(5) 0.0078(5) 0.0012(6)
C20 0.0217(7) 0.0202(7) 0.0181(7) -0.0009(6) 0.0058(6) -0.0005(6)
C21 0.0208(8) 0.0302(9) 0.0218(8) 0.0016(7) 0.0038(6) -0.0020(7)
C22 0.0194(8) 0.0297(9) 0.0314(9) 0.0095(7) 0.0091(7) 0.0051(7)
C23 0.0274(8) 0.0190(7) 0.0326(9) 0.0024(7) 0.0153(7) 0.0040(6)
C24 0.0230(8) 0.0189(7) 0.0237(7) -0.0023(6) 0.0100(6) -0.0016(6)
C25 0.0243(8) 0.0196(7) 0.0172(7) 0.0010(6) 0.0061(6) -0.0012(6)
C26 0.0280(8) 0.0165(7) 0.0259(8) -0.0001(6) -0.0007(7) 0.0008(6)
C27 0.0232(8) 0.0213(8) 0.0326(9) 0.0007(7) 0.0048(7) -0.0011(6)

loop_
_atom_type_symbol
_atom_type_description
_atom_type_scat_dispersion_real
_atom_type_scat_dispersion_imag
_atom_type_scat_source
C C 0.0033 0.0016 'International Tables Vol C Tables 4.2.6.8 and 6.1.1.4'
H H 0.0000 0.0000 'International Tables Vol C Tables 4.2.6.8 and 6.1.1.4'
N N 0.0061 0.0033 'International Tables Vol C Tables 4.2.6.8 and 6.1.1.4'
O O 0.0106 0.0060 'International Tables Vol C Tables 4.2.6.8 and 6.1.1.4'
P P 0.1023 0.0942 'International Tables Vol C Tables 4.2.6.8 and 6.1.1.4'
Mn Mn 0.3368 0.7283 'International Tables Vol C Tables 4.2.6.8 and 6.1.1.4'

loop_
_geom_angle_atom_site_label_1
_geom_angle_atom_site_label_2
_geom_angle_atom_site_label_3
_geom_angle
C25 Mn C26 91.04(7)
C25 Mn C27 91.44(7)
C26 Mn C27 91.50(8)
C25 Mn C3 89.83(6)
C26 Mn C3 127.36(7)
C27 Mn C3 141.10(7)
C25 Mn C4 104.32(6)
C26 Mn C4 157.69(7)
C27 Mn C4 103.97(7)
C3 Mn C4 38.73(5)
C25 Mn C1 151.91(7)
C26 Mn C1 96.06(6)
C27 Mn C1 115.42(7)
C3 Mn C1 64.36(6)
C4 Mn C1 62.92(5)
C25 Mn N 141.07(6)
C26 Mn N 127.61(6)
C27 Mn N 91.86(7)
C3 Mn N 64.45(5)
C4 Mn N 37.64(5)
C1 Mn N 37.49(5)
C25 Mn C2 112.94(6)
C26 Mn C2 94.54(7)
C27 Mn C2 154.71(7)
C3 Mn C2 38.75(5)
C4 Mn C2 64.76(5)
C1 Mn C2 39.52(5)
N Mn C2 65.16(5)
C2 P C13 100.63(7)
C2 P C19 99.51(7)
C13 P C19 102.47(7)
C1 N C4 108.24(12)
C1 N Mn 71.23(8)
C4 N Mn 71.08(8)
N C1 C2 109.56(12)
N C1 C5 118.06(13)
C2 C1 C5 131.50(13)
N C1 Mn 71.28(8)
C2 C1 Mn 70.39(8)
C5 C1 Mn 132.82(11)
C3 C2 C1 105.15(12)
C3 C2 P 126.07(11)
C1 C2 P 128.75(11)
C3 C2 Mn 70.38(8)
C1 C2 Mn 70.10(8)
P C2 Mn 125.38(7)
C4 C3 C2 107.80(13)
C4 C3 Mn 70.65(8)
C2 C3 Mn 70.87(8)
N C4 C3 109.23(12)
N C4 C9 120.81(13)
C3 C4 C9 129.05(13)
N C4 Mn 71.29(8)
C3 C4 Mn 70.61(8)
C9 C4 Mn 132.76(11)
C7' C5 C8 118.5(2)
C7' C5 C1 115.95(18)
C8 C5 C1 112.53(19)
C7' C5 C6' 110.9(2)
C8 C5 C6' 90.3(2)
C1 C5 C6' 104.68(19)
C7' C5 C6 90.4(2)
C8 C5 C6 109.8(2)
C1 C5 C6 106.40(19)
C6' C5 C6 22.95(17)
C7' C5 C7 16.56(18)
C8 C5 C7 108.1(2)
C1 C5 C7 113.31(18)
C6' C5 C7 125.8(2)
C6 C5 C7 106.5(2)
C7' C5 C8' 110.5(2)
C8 C5 C8' 17.30(19)
C1 C5 C8' 106.8(2)
C6' C5 C8' 107.6(3)
C6 C5 C8' 126.6(3)
C7 C5 C8' 97.0(2)
C4 C9 C11 110.58(12)
C4 C9 C12 111.16(13)
C11 C9 C12 110.42(14)
C4 C9 C10 106.19(13)
C11 C9 C10 109.18(14)
C12 C9 C10 109.19(13)
C18 C13 C14 118.30(14)
C18 C13 P 124.97(12)
C14 C13 P 116.69(11)
C15 C14 C13 121.10(15)
C16 C15 C14 119.84(15)
C15 C16 C17 120.03(16)
C16 C17 C18 120.20(16)
C13 C18 C17 120.53(16)
C20 C19 C24 118.59(14)
C20 C19 P 124.40(12)
C24 C19 P 117.01(12)
C21 C20 C19 120.29(15)
C22 C21 C20 120.45(16)
C21 C22 C23 119.79(15)
C24 C23 C22 119.91(15)
C23 C24 C19 120.92(15)
O1 C25 Mn 179.03(15)
O2 C26 Mn 177.26(16)
O3 C27 Mn 179.66(19)

loop_
_geom_bond_atom_site_label_1
_geom_bond_atom_site_label_2
_geom_bond_distance
Mn C25 1.7936(16)
Mn C26 1.7946(17)
Mn C27 1.8038(17)
Mn C3 2.1399(14)
Mn C4 2.1404(15)
Mn C1 2.1424(15)
Mn N 2.1431(13)
Mn C2 2.1463(14)
P C2 1.8274(15)
P C13 1.8326(15)
P C19 1.8356(15)
N C1 1.3771(19)
N C4 1.3817(19)
O1 C25 1.1511(19)
O2 C26 1.149(2)
O3 C27 1.145(2)
C1 C2 1.450(2)
C1 C5 1.523(2)
C2 C3 1.422(2)
C3 C4 1.419(2)
C4 C9 1.512(2)
C5 C7' 1.467(4)
C5 C8 1.486(4)
C5 C6' 1.538(4)
C5 C6 1.562(4)
C5 C7 1.580(4)
C5 C8' 1.592(4)
C9 C11 1.524(2)
C9 C12 1.530(2)
C9 C10 1.538(2)
C13 C18 1.389(2)
C13 C14 1.393(2)
C14 C15 1.386(2)
C15 C16 1.377(2)
C16 C17 1.378(2)
C17 C18 1.392(2)
C19 C20 1.396(2)
C19 C24 1.399(2)
C20 C21 1.390(2)
C21 C22 1.384(2)
C22 C23 1.388(3)
C23 C24 1.384(2)
